data_7055371
loop_
_publ_author_name
'Akpan, Ekemini D.'
'Ojwach, Stephen O.'
'Omondi, Bernard'
'Nyamori, Vincent O.'

_publ_section_title
;
 Zn(ii) and Cu(ii) formamidine complexes: structural, kinetics and polymer
 tacticity studies in the ring-opening polymerization of \e-caprolactone
 and lactides
;
_journal_issue 4
_journal_name_full 'New J. Chem.'
_journal_page_first 3499
_journal_paper_doi 10.1039/C5NJ03159A
_journal_volume 40
_journal_year 2016
_chemical_formula_moiety 'C46 H58 N4 O12 Zn3'
_chemical_formula_sum 'C46 H58 N4 O12 Zn3'
_chemical_formula_weight 1055.07
_chemical_name_systematic
;
 ?
;
_space_group_IT_number 14
_symmetry_cell_setting monoclinic
_symmetry_Int_Tables_number 14
_symmetry_space_group_name_Hall '-P 2ybc'
_symmetry_space_group_name_H-M 'P 1 21/c 1'
_atom_sites_solution_hydrogens geom
_audit_conform_dict_location ftp://ftp.iucr.org/pub/cif_core.dic
_audit_conform_dict_name cif_core.dic
_audit_conform_dict_version 2.4.3
_audit_creation_date 2015-07-03T12:35:34-00:00
_audit_creation_method 'WinGX routine CIF_UPDATE'
_audit_update_record
;
2015-07-16 deposited with the CCDC.
2016-02-10 downloaded from the CCDC.
;
_cell_angle_alpha 90
_cell_angle_beta 103.752(2)
_cell_angle_gamma 90
_cell_formula_units_Z 2
_cell_length_a 9.5958(6)
_cell_length_b 15.6026(9)
_cell_length_c 16.4916(10)
_cell_measurement_reflns_used 53536
_cell_measurement_temperature 173(2)
_cell_measurement_theta_max 28.59
_cell_measurement_theta_min 1.82
_cell_measurement_wavelength 0.71073
_cell_volume 2398.3(3)
_computing_cell_refinement 'SAINT-plus (Bruker, 2012)'
_computing_data_collection 'APEX2 (Bruker, 2012)'
_computing_data_reduction 'SAINT-Plus and XPREP (Bruker, 2012)'
_computing_molecular_graphics 'ORTEP3 (Farrugia, 2012)'
_computing_publication_material 'WinGX (Farrugia, 2012)'
_computing_structure_refinement 'SHELXL-2013 (Sheldrick, 2013)'
_computing_structure_solution 'SHELXS-97 (Sheldrick, 2008)'
_diffrn_ambient_temperature 173(2)
_diffrn_measured_fraction_theta_full 1
_diffrn_measured_fraction_theta_max 0.985
_diffrn_measurement_device_type 'Bruker Smart ApexII CCD'
_diffrn_measurement_method '\f and \w scans'
_diffrn_radiation_probe x-ray
_diffrn_radiation_type MoK\a
_diffrn_radiation_wavelength 0.71073
_diffrn_reflns_av_R_equivalents 0.0176
_diffrn_reflns_av_unetI/netI 0.0083
_diffrn_reflns_Laue_measured_fraction_full 1
_diffrn_reflns_Laue_measured_fraction_max 0.985
_diffrn_reflns_limit_h_max 12
_diffrn_reflns_limit_h_min -12
_diffrn_reflns_limit_k_max 20
_diffrn_reflns_limit_k_min -20
_diffrn_reflns_limit_l_max 22
_diffrn_reflns_limit_l_min -21
_diffrn_reflns_number 53536
_diffrn_reflns_point_group_measured_fraction_full 1
_diffrn_reflns_point_group_measured_fraction_max 0.985
_diffrn_reflns_theta_full 25.242
_diffrn_reflns_theta_max 28.594
_diffrn_reflns_theta_min 1.822
_diffrn_source 'fine-focus sealed tube'
_diffrn_standards_number 0
_exptl_absorpt_coefficient_mu 1.552
_exptl_absorpt_correction_T_max 0.609
_exptl_absorpt_correction_T_min 0.524
_exptl_absorpt_correction_type multi-scan
_exptl_absorpt_process_details 'SADABS (Bruker, 2012)'
_exptl_crystal_colour colourless
_exptl_crystal_density_diffrn 1.461
_exptl_crystal_density_method 'not measured'
_exptl_crystal_description block
_exptl_crystal_F_000 1096
_exptl_crystal_recrystallization_method 'Re-crystallisation from solvent: DCM/HEXANE'
_exptl_crystal_size_max 0.41
_exptl_crystal_size_mid 0.36
_exptl_crystal_size_min 0.32
_refine_diff_density_max 0.949
_refine_diff_density_min -0.742
_refine_diff_density_rms 0.073
_refine_ls_extinction_method none
_refine_ls_goodness_of_fit_ref 1.059
_refine_ls_hydrogen_treatment constr
_refine_ls_matrix_type full
_refine_ls_number_constraints 0
_refine_ls_number_parameters 302
_refine_ls_number_reflns 6032
_refine_ls_number_restraints 0
_refine_ls_restrained_S_all 1.059
_refine_ls_R_factor_all 0.0287
_refine_ls_R_factor_gt 0.0273
_refine_ls_shift/su_max 0.002
_refine_ls_shift/su_mean 0
_refine_ls_structure_factor_coef Fsqd
_refine_ls_weighting_details 'w=1/[\s^2^(Fo^2^)+(0.0343P)^2^+2.3384P] where P=(Fo^2^+2Fc^2^)/3'
_refine_ls_weighting_scheme calc
_refine_ls_wR_factor_gt 0.0715
_refine_ls_wR_factor_ref 0.0725
_reflns_Friedel_coverage 0
_reflns_number_gt 5763
_reflns_number_total 6032
_reflns_threshold_expression 'I > 2\s(I)'
_cod_data_source_file c5nj03159a2.cif
_cod_data_source_block shelx
_cod_depositor_comments 'Adding full bibliography for 7055371--7055374.cif.'
_cod_original_sg_symbol_H-M 'P 21/c'
_cod_database_code 7055371
_shelx_estimated_absorpt_t_min 0.569
_shelx_estimated_absorpt_t_max 0.636

loop_
_symmetry_equiv_pos_as_xyz
'x, y, z'
'-x, y+1/2, -z+1/2'
'-x, -y, -z'
'x, -y-1/2, z-1/2'

loop_
_atom_site_label
_atom_site_type_symbol
_atom_site_fract_x
_atom_site_fract_y
_atom_site_fract_z
_atom_site_U_iso_or_equiv
_atom_site_adp_type
_atom_site_occupancy
_atom_site_site_symmetry_order
_atom_site_calc_flag
_atom_site_refinement_flags_posn
_atom_site_refinement_flags_adp
_atom_site_refinement_flags_occupancy
C20 C 0.81498(15) 0.43079(10) 0.54932(9) 0.0159(3) Uani 1 1 d . . .
C21 C 0.88641(16) 0.51588(10) 0.57455(10) 0.0198(3) Uani 1 1 d . . .
H21A H 0.9747 0.5069 0.6179 0.03 Uiso 1 1 calc R U .
H21B H 0.8213 0.553 0.5963 0.03 Uiso 1 1 calc R U .
H21C H 0.9098 0.5431 0.5259 0.03 Uiso 1 1 calc R U .
C22 C 0.55353(17) 0.66221(11) 0.62233(10) 0.0203(3) Uani 1 1 d . . .
C23 C 0.6385(2) 0.69119(12) 0.70708(12) 0.0316(4) Uani 1 1 d . . .
H23A H 0.6934 0.6428 0.7363 0.047 Uiso 1 1 calc R U .
H23B H 0.5727 0.7125 0.7397 0.047 Uiso 1 1 calc R U .
H23C H 0.7045 0.7371 0.7002 0.047 Uiso 1 1 calc R U .
O4 O 0.87759(12) 0.37156(8) 0.52513(8) 0.0231(2) Uani 1 1 d . . .
O6 O 0.46913(13) 0.71829(8) 0.57989(7) 0.0252(2) Uani 1 1 d . . .
C1 C 0.73507(15) 0.16701(9) 0.65913(9) 0.0158(3) Uani 1 1 d . . .
C2 C 0.62910(17) 0.10929(11) 0.66991(10) 0.0222(3) Uani 1 1 d . . .
C3 C 0.63733(19) 0.07707(12) 0.74969(11) 0.0276(4) Uani 1 1 d . . .
H3 H 0.5676 0.037 0.758 0.033 Uiso 1 1 calc R U .
C4 C 0.74543(19) 0.10245(12) 0.81705(11) 0.0257(3) Uani 1 1 d . . .
H4 H 0.7491 0.0801 0.8711 0.031 Uiso 1 1 calc R U .
C5 C 0.84814(17) 0.16040(11) 0.80540(10) 0.0210(3) Uani 1 1 d . . .
H5 H 0.9215 0.178 0.8519 0.025 Uiso 1 1 calc R U .
C6 C 0.84570(16) 0.19351(9) 0.72621(10) 0.0173(3) Uani 1 1 d . . .
C7 C 0.96116(18) 0.25339(12) 0.71325(11) 0.0257(3) Uani 1 1 d . . .
H7A H 1.0131 0.2766 0.7672 0.039 Uiso 1 1 calc R U .
H7B H 0.9176 0.3005 0.6766 0.039 Uiso 1 1 calc R U .
H7C H 1.0281 0.2221 0.6875 0.039 Uiso 1 1 calc R U .
C8 C 0.5087(2) 0.08375(13) 0.59724(12) 0.0336(4) Uani 1 1 d . . .
H8A H 0.4388 0.0491 0.6174 0.05 Uiso 1 1 calc R U .
H8B H 0.5475 0.0503 0.5574 0.05 Uiso 1 1 calc R U .
H8C H 0.4617 0.1353 0.5697 0.05 Uiso 1 1 calc R U .
C9 C 0.79485(17) 0.15998(11) 0.53113(10) 0.0225(3) Uani 1 1 d . . .
H9 H 0.851 0.1124 0.5559 0.027 Uiso 1 1 calc R U .
C10 C 0.87132(19) 0.12876(11) 0.40500(11) 0.0256(3) Uani 1 1 d . . .
C11 C 1.0192(2) 0.11650(14) 0.43519(12) 0.0343(4) Uani 1 1 d . . .
C12 C 1.0889(2) 0.06360(15) 0.38771(13) 0.0404(5) Uani 1 1 d . . .
H12 H 1.1888 0.0529 0.407 0.048 Uiso 1 1 calc R U .
C13 C 1.0153(3) 0.02747(14) 0.31438(13) 0.0401(5) Uani 1 1 d . . .
H13 H 1.064 -0.0085 0.2837 0.048 Uiso 1 1 calc R U .
C14 C 0.8704(3) 0.04314(12) 0.28481(12) 0.0345(4) Uani 1 1 d . . .
H14 H 0.8207 0.0183 0.2335 0.041 Uiso 1 1 calc R U .
C15 C 0.7962(2) 0.09459(11) 0.32893(11) 0.0275(3) Uani 1 1 d . . .
C16 C 1.1037(2) 0.1601(2) 0.51330(14) 0.0493(6) Uani 1 1 d . . .
H16A H 1.05 0.2097 0.5259 0.074 Uiso 1 1 calc R U .
H16B H 1.1964 0.1791 0.5046 0.074 Uiso 1 1 calc R U .
H16C H 1.1195 0.1197 0.5601 0.074 Uiso 1 1 calc R U .
C17 C 0.6408(2) 0.11641(14) 0.29306(12) 0.0335(4) Uani 1 1 d . . .
H17A H 0.6325 0.1769 0.2768 0.05 Uiso 1 1 calc R U .
H17B H 0.5858 0.1059 0.3351 0.05 Uiso 1 1 calc R U .
H17C H 0.6029 0.0806 0.2439 0.05 Uiso 1 1 calc R U .
C18 C 0.36607(15) 0.36922(10) 0.59751(9) 0.0181(3) Uani 1 1 d . . .
C19 C 0.24307(18) 0.35495(12) 0.63847(12) 0.0269(4) Uani 1 1 d . . .
H19A H 0.2544 0.3925 0.6872 0.04 Uiso 1 1 calc R U .
H19B H 0.2426 0.295 0.6562 0.04 Uiso 1 1 calc R U .
H19C H 0.1523 0.3681 0.5986 0.04 Uiso 1 1 calc R U .
N1 N 0.72596(14) 0.20237(8) 0.57711(8) 0.0165(2) Uani 1 1 d . . .
N2 N 0.79269(16) 0.17806(10) 0.45231(9) 0.0240(3) Uani 1 1 d . . .
H2 H 0.7412 0.2218 0.4283 0.029 Uiso 1 1 calc R U .
O1 O 0.44435(12) 0.30481(7) 0.59171(8) 0.0236(2) Uani 1 1 d . . .
O2 O 0.38197(11) 0.44331(7) 0.57224(7) 0.0182(2) Uani 1 1 d . . .
O3 O 0.68196(11) 0.42312(7) 0.55735(7) 0.0160(2) Uani 1 1 d . . .
O5 O 0.57114(12) 0.58847(7) 0.59845(7) 0.0199(2) Uani 1 1 d . . .
Zn1 Zn 0.60736(2) 0.30625(2) 0.53937(2) 0.01613(6) Uani 1 1 d . . .
Zn2 Zn 0.5 0.5 0.5 0.01345(6) Uani 1 2 d S . P

loop_
_atom_site_aniso_label
_atom_site_aniso_U_11
_atom_site_aniso_U_22
_atom_site_aniso_U_33
_atom_site_aniso_U_23
_atom_site_aniso_U_13
_atom_site_aniso_U_12
C20 0.0141(6) 0.0211(7) 0.0119(6) 0.0036(5) 0.0021(5) -0.0004(5)
C21 0.0153(6) 0.0230(7) 0.0211(7) 0.0004(6) 0.0044(5) -0.0041(5)
C22 0.0180(7) 0.0230(7) 0.0182(7) -0.0025(6) 0.0009(5) -0.0011(6)
C23 0.0303(9) 0.0318(9) 0.0249(8) -0.0097(7) -0.0087(7) 0.0052(7)
O4 0.0199(5) 0.0236(6) 0.0278(6) 0.0003(5) 0.0100(4) 0.0017(4)
O6 0.0272(6) 0.0222(6) 0.0218(6) -0.0024(5) -0.0029(5) 0.0037(5)
C1 0.0171(6) 0.0138(6) 0.0165(6) 0.0008(5) 0.0043(5) 0.0032(5)
C2 0.0214(7) 0.0199(7) 0.0237(8) 0.0012(6) 0.0026(6) -0.0022(6)
C3 0.0266(8) 0.0268(8) 0.0299(9) 0.0079(7) 0.0073(7) -0.0048(7)
C4 0.0286(8) 0.0287(8) 0.0208(7) 0.0074(6) 0.0078(6) 0.0036(7)
C5 0.0213(7) 0.0230(7) 0.0174(7) 0.0011(6) 0.0023(6) 0.0047(6)
C6 0.0161(6) 0.0169(7) 0.0189(7) 0.0002(5) 0.0039(5) 0.0033(5)
C7 0.0214(7) 0.0302(8) 0.0237(8) 0.0021(7) 0.0016(6) -0.0061(6)
C8 0.0309(9) 0.0340(10) 0.0310(9) 0.0027(8) -0.0028(7) -0.0134(8)
C9 0.0219(7) 0.0249(8) 0.0202(7) -0.0036(6) 0.0042(6) 0.0021(6)
C10 0.0310(8) 0.0258(8) 0.0218(8) -0.0001(6) 0.0100(6) 0.0072(7)
C11 0.0327(9) 0.0450(11) 0.0256(9) -0.0008(8) 0.0076(7) 0.0132(8)
C12 0.0421(11) 0.0511(13) 0.0322(10) 0.0102(9) 0.0172(8) 0.0246(10)
C13 0.0650(14) 0.0306(10) 0.0331(10) 0.0042(8) 0.0285(10) 0.0217(10)
C14 0.0602(13) 0.0251(9) 0.0212(8) -0.0014(7) 0.0157(8) 0.0023(8)
C15 0.0359(9) 0.0218(8) 0.0254(8) -0.0010(6) 0.0086(7) 0.0006(7)
C16 0.0287(10) 0.0813(18) 0.0356(11) -0.0106(12) 0.0030(8) 0.0126(11)
C17 0.0352(10) 0.0367(10) 0.0271(9) -0.0025(8) 0.0043(7) -0.0076(8)
C18 0.0139(6) 0.0227(7) 0.0179(7) 0.0035(6) 0.0040(5) -0.0005(5)
C19 0.0195(7) 0.0318(9) 0.0330(9) 0.0127(7) 0.0134(6) 0.0037(6)
N1 0.0170(6) 0.0180(6) 0.0144(6) -0.0001(4) 0.0037(5) 0.0017(5)
N2 0.0278(7) 0.0250(7) 0.0199(6) 0.0004(5) 0.0068(5) 0.0076(6)
O1 0.0184(5) 0.0199(6) 0.0347(7) 0.0055(5) 0.0106(5) 0.0022(4)
O2 0.0171(5) 0.0187(5) 0.0208(5) 0.0026(4) 0.0083(4) 0.0012(4)
O3 0.0118(5) 0.0171(5) 0.0193(5) 0.0018(4) 0.0039(4) -0.0012(4)
O5 0.0189(5) 0.0214(5) 0.0184(5) -0.0033(4) 0.0026(4) 0.0009(4)
Zn1 0.01502(9) 0.01526(9) 0.01763(9) 0.00144(6) 0.00290(6) 0.00049(6)
Zn2 0.01210(11) 0.01394(11) 0.01468(11) 0.00075(8) 0.00393(8) -0.00001(8)

loop_
_atom_type_symbol
_atom_type_description
_atom_type_scat_dispersion_real
_atom_type_scat_dispersion_imag
_atom_type_scat_source
C C 0.0033 0.0016 'International Tables Vol C Tables 4.2.6.8 and 6.1.1.4'
H H 0 0 'International Tables Vol C Tables 4.2.6.8 and 6.1.1.4'
N N 0.0061 0.0033 'International Tables Vol C Tables 4.2.6.8 and 6.1.1.4'
O O 0.0106 0.006 'International Tables Vol C Tables 4.2.6.8 and 6.1.1.4'
Zn Zn 0.2839 1.4301 'International Tables Vol C Tables 4.2.6.8 and 6.1.1.4'

loop_
_geom_angle_atom_site_label_1
_geom_angle_atom_site_label_2
_geom_angle_atom_site_label_3
_geom_angle
_geom_angle_site_symmetry_1
_geom_angle_site_symmetry_3
O4 C20 O3 121.82(14) . .
O4 C20 C21 122.06(13) . .
O3 C20 C21 116.08(13) . .
C20 C21 H21A 109.5 . .
C20 C21 H21B 109.5 . .
H21A C21 H21B 109.5 . .
C20 C21 H21C 109.5 . .
H21A C21 H21C 109.5 . .
H21B C21 H21C 109.5 . .
O5 C22 O6 125.17(15) . .
O5 C22 C23 119.16(15) . .
O6 C22 C23 115.66(15) . .
C22 C23 H23A 109.5 . .
C22 C23 H23B 109.5 . .
H23A C23 H23B 109.5 . .
C22 C23 H23C 109.5 . .
H23A C23 H23C 109.5 . .
H23B C23 H23C 109.5 . .
C22 O6 Zn1 116.78(11) . 3_666
C2 C1 C6 121.74(14) . .
C2 C1 N1 118.71(13) . .
C6 C1 N1 119.51(13) . .
C3 C2 C1 118.16(15) . .
C3 C2 C8 121.09(16) . .
C1 C2 C8 120.75(15) . .
C4 C3 C2 121.18(16) . .
C4 C3 H3 119.4 . .
C2 C3 H3 119.4 . .
C5 C4 C3 119.84(15) . .
C5 C4 H4 120.1 . .
C3 C4 H4 120.1 . .
C4 C5 C6 121.07(15) . .
C4 C5 H5 119.5 . .
C6 C5 H5 119.5 . .
C5 C6 C1 117.99(14) . .
C5 C6 C7 120.85(14) . .
C1 C6 C7 121.13(14) . .
C6 C7 H7A 109.5 . .
C6 C7 H7B 109.5 . .
H7A C7 H7B 109.5 . .
C6 C7 H7C 109.5 . .
H7A C7 H7C 109.5 . .
H7B C7 H7C 109.5 . .
C2 C8 H8A 109.5 . .
C2 C8 H8B 109.5 . .
H8A C8 H8B 109.5 . .
C2 C8 H8C 109.5 . .
H8A C8 H8C 109.5 . .
H8B C8 H8C 109.5 . .
N1 C9 N2 124.93(16) . .
N1 C9 H9 117.5 . .
N2 C9 H9 117.5 . .
C15 C10 C11 122.02(16) . .
C15 C10 N2 117.96(16) . .
C11 C10 N2 120.02(16) . .
C10 C11 C12 117.15(19) . .
C10 C11 C16 122.31(17) . .
C12 C11 C16 120.50(19) . .
C13 C12 C11 121.2(2) . .
C13 C12 H12 119.4 . .
C11 C12 H12 119.4 . .
C12 C13 C14 120.26(17) . .
C12 C13 H13 119.9 . .
C14 C13 H13 119.9 . .
C13 C14 C15 121.05(18) . .
C13 C14 H14 119.5 . .
C15 C14 H14 119.5 . .
C14 C15 C10 118.22(18) . .
C14 C15 C17 120.52(17) . .
C10 C15 C17 121.18(16) . .
C11 C16 H16A 109.5 . .
C11 C16 H16B 109.5 . .
H16A C16 H16B 109.5 . .
C11 C16 H16C 109.5 . .
H16A C16 H16C 109.5 . .
H16B C16 H16C 109.5 . .
C15 C17 H17A 109.5 . .
C15 C17 H17B 109.5 . .
H17A C17 H17B 109.5 . .
C15 C17 H17C 109.5 . .
H17A C17 H17C 109.5 . .
H17B C17 H17C 109.5 . .
O2 C18 O1 125.76(14) . .
O2 C18 C19 117.13(14) . .
O1 C18 C19 117.12(14) . .
C18 C19 H19A 109.5 . .
C18 C19 H19B 109.5 . .
H19A C19 H19B 109.5 . .
C18 C19 H19C 109.5 . .
H19A C19 H19C 109.5 . .
H19B C19 H19C 109.5 . .
C9 N1 C1 115.23(13) . .
C9 N1 Zn1 124.32(11) . .
C1 N1 Zn1 120.40(9) . .
C9 N2 C10 122.19(15) . .
C9 N2 H2 118.9 . .
C10 N2 H2 118.9 . .
C18 O1 Zn1 124.89(10) . .
C18 O2 Zn2 136.67(10) . .
C20 O3 Zn1 113.41(9) . .
C20 O3 Zn2 127.63(9) . .
Zn1 O3 Zn2 102.97(4) . .
C22 O5 Zn2 143.60(11) . .
O3 Zn1 O1 104.24(5) . .
O3 Zn1 O6 111.67(5) . 3_666
O1 Zn1 O6 106.93(5) . 3_666
O3 Zn1 N1 123.34(5) . .
O1 Zn1 N1 108.04(5) . .
O6 Zn1 N1 101.75(5) 3_666 .
O2 Zn2 O2 180.00(7) . 3_666
O2 Zn2 O5 92.45(4) . 3_666
O2 Zn2 O5 87.55(4) 3_666 3_666
O2 Zn2 O5 87.55(4) . .
O2 Zn2 O5 92.45(4) 3_666 .
O5 Zn2 O5 180 3_666 .
O2 Zn2 O3 90.39(4) . .
O2 Zn2 O3 89.61(4) 3_666 .
O5 Zn2 O3 93.09(4) 3_666 .
O5 Zn2 O3 86.91(4) . .
O2 Zn2 O3 89.61(4) . 3_666
O2 Zn2 O3 90.39(4) 3_666 3_666
O5 Zn2 O3 86.92(4) 3_666 3_666
O5 Zn2 O3 93.08(4) . 3_666
O3 Zn2 O3 180 . 3_666

loop_
_geom_bond_atom_site_label_1
_geom_bond_atom_site_label_2
_geom_bond_distance
_geom_bond_site_symmetry_2
C20 O4 1.2198(19) .
C20 O3 1.3197(17) .
C20 C21 1.506(2) .
C21 H21A 0.98 .
C21 H21B 0.98 .
C21 H21C 0.98 .
C22 O5 1.241(2) .
C22 O6 1.281(2) .
C22 C23 1.510(2) .
C23 H23A 0.98 .
C23 H23B 0.98 .
C23 H23C 0.98 .
O6 Zn1 1.9666(12) 3_666
C1 C2 1.401(2) .
C1 C6 1.401(2) .
C1 N1 1.4442(19) .
C2 C3 1.393(2) .
C2 C8 1.507(2) .
C3 C4 1.385(3) .
C3 H3 0.95 .
C4 C5 1.384(2) .
C4 H4 0.95 .
C5 C6 1.399(2) .
C5 H5 0.95 .
C6 C7 1.503(2) .
C7 H7A 0.98 .
C7 H7B 0.98 .
C7 H7C 0.98 .
C8 H8A 0.98 .
C8 H8B 0.98 .
C8 H8C 0.98 .
C9 N1 1.299(2) .
C9 N2 1.325(2) .
C9 H9 0.95 .
C10 C15 1.395(2) .
C10 C11 1.401(3) .
C10 N2 1.432(2) .
C11 C12 1.411(3) .
C11 C16 1.511(3) .
C12 C13 1.369(3) .
C12 H12 0.95 .
C13 C14 1.382(3) .
C13 H13 0.95 .
C14 C15 1.388(3) .
C14 H14 0.95 .
C15 C17 1.507(3) .
C16 H16A 0.98 .
C16 H16B 0.98 .
C16 H16C 0.98 .
C17 H17A 0.98 .
C17 H17B 0.98 .
C17 H17C 0.98 .
C18 O2 1.2504(19) .
C18 O1 1.2718(19) .
C18 C19 1.509(2) .
C19 H19A 0.98 .
C19 H19B 0.98 .
C19 H19C 0.98 .
N1 Zn1 1.9932(13) .
N2 H2 0.88 .
O1 Zn1 1.9581(12) .
O2 Zn2 2.0312(11) .
O3 Zn1 1.9555(11) .
O3 Zn2 2.1441(10) .
O5 Zn2 2.1166(11) .
Zn1 O6 1.9665(12) 3_666
Zn2 O2 2.0312(11) 3_666
Zn2 O5 2.1166(11) 3_666
Zn2 O3 2.1441(10) 3_666

loop_
_geom_torsion_atom_site_label_1
_geom_torsion_atom_site_label_2
_geom_torsion_atom_site_label_3
_geom_torsion_atom_site_label_4
_geom_torsion
_geom_torsion_site_symmetry_4
O5 C22 O6 Zn1 -13.0(2) 3_666
C23 C22 O6 Zn1 165.71(12) 3_666
C6 C1 C2 C3 -1.1(2) .
N1 C1 C2 C3 -178.62(15) .
C6 C1 C2 C8 178.20(16) .
N1 C1 C2 C8 0.7(2) .
C1 C2 C3 C4 1.3(3) .
C8 C2 C3 C4 -178.03(18) .
C2 C3 C4 C5 -0.4(3) .
C3 C4 C5 C6 -0.6(3) .
C4 C5 C6 C1 0.8(2) .
C4 C5 C6 C7 -177.27(16) .
C2 C1 C6 C5 0.1(2) .
N1 C1 C6 C5 177.62(13) .
C2 C1 C6 C7 178.12(15) .
N1 C1 C6 C7 -4.4(2) .
C15 C10 C11 C12 -3.6(3) .
N2 C10 C11 C12 176.77(18) .
C15 C10 C11 C16 174.1(2) .
N2 C10 C11 C16 -5.5(3) .
C10 C11 C12 C13 1.4(3) .
C16 C11 C12 C13 -176.4(2) .
C11 C12 C13 C14 0.8(3) .
C12 C13 C14 C15 -0.8(3) .
C13 C14 C15 C10 -1.3(3) .
C13 C14 C15 C17 175.54(18) .
C11 C10 C15 C14 3.6(3) .
N2 C10 C15 C14 -176.79(16) .
C11 C10 C15 C17 -173.23(18) .
N2 C10 C15 C17 6.4(3) .
N2 C9 N1 C1 175.32(16) .
N2 C9 N1 Zn1 -2.1(2) .
C2 C1 N1 C9 -91.97(18) .
C6 C1 N1 C9 90.43(17) .
C2 C1 N1 Zn1 85.57(16) .
C6 C1 N1 Zn1 -92.03(15) .
N1 C9 N2 C10 179.92(16) .
C15 C10 N2 C9 125.57(19) .
C11 C10 N2 C9 -54.8(3) .
O2 C18 O1 Zn1 -1.3(2) .
C19 C18 O1 Zn1 178.70(11) .
O1 C18 O2 Zn2 11.0(3) .
C19 C18 O2 Zn2 -168.96(12) .
O4 C20 O3 Zn1 6.59(18) .
C21 C20 O3 Zn1 -171.38(10) .
O4 C20 O3 Zn2 -123.40(13) .
C21 C20 O3 Zn2 58.63(16) .
O6 C22 O5 Zn2 -4.0(3) .
C23 C22 O5 Zn2 177.33(14) .
